data_2219047
loop_
_publ_author_name
'Ghorbani, Hosein'
'Bazgir, Ayoob'

_publ_section_title
;
 3,3-Dimethyl-9-phenyl-3,4-dihydroacridin-1(2<i>H</i>)-one
;
_journal_coeditor_code HK2495
_journal_issue 8
_journal_name_full 'Acta Crystallographica Section E'
_journal_page_first o1554
_journal_paper_doi 10.1107/S1600536808022083
_journal_volume 64
_journal_year 2008
_chemical_formula_iupac 'C21 H19 N O'
_chemical_formula_moiety 'C21 H19 N O'
_chemical_formula_sum 'C21 H19 N O'
_chemical_formula_weight 301.37
_chemical_name_systematic
;
3,3-Dimethyl-9-phenyl-3,4-dihydroacridin-1(2<i>H</i>)-one
;
_space_group_IT_number 15
_symmetry_cell_setting monoclinic
_symmetry_space_group_name_Hall '-C 2yc'
_symmetry_space_group_name_H-M 'C 1 2/c 1'
_audit_creation_method 'WinGX routine CIF_UPDATE'
_cell_angle_alpha 90
_cell_angle_beta 110.386(14)
_cell_angle_gamma 90
_cell_formula_units_Z 8
_cell_length_a 16.341(3)
_cell_length_b 11.3889(18)
_cell_length_c 18.772(4)
_cell_measurement_reflns_used 1575
_cell_measurement_temperature 298(2)
_cell_measurement_theta_max 27.99
_cell_measurement_theta_min 2.23
_cell_volume 3274.8(11)
_computing_cell_refinement 'X-AREA (Stoe & Cie, 2005)'
_computing_data_collection 'X-AREA (Stoe & Cie, 2005)'
_computing_data_reduction 'X-RED (Stoe & Cie, 2005)'
_computing_molecular_graphics 'ORTEP-3 for Windows (Farrugia, 1997)'
_computing_publication_material 'WinGX (Farrugia, 1999)'
_computing_structure_refinement 'SHELXL97 (Sheldrick, 2008)'
_computing_structure_solution 'SHELXS97 (Sheldrick, 2008)'
_diffrn_measured_fraction_theta_full 0.981
_diffrn_measured_fraction_theta_max 0.981
_diffrn_measurement_device_type 'Stoe IPDSII'
_diffrn_measurement_method 'rotation method'
_diffrn_radiation_type MoK\a
_diffrn_radiation_wavelength 0.71073
_diffrn_reflns_av_R_equivalents 0.0441
_diffrn_reflns_limit_h_max 21
_diffrn_reflns_limit_h_min -21
_diffrn_reflns_limit_k_max 15
_diffrn_reflns_limit_k_min -14
_diffrn_reflns_limit_l_max 17
_diffrn_reflns_limit_l_min -24
_diffrn_reflns_number 11268
_diffrn_reflns_theta_full 27.99
_diffrn_reflns_theta_max 27.99
_diffrn_reflns_theta_min 2.23
_diffrn_standards_number 0
_exptl_absorpt_coefficient_mu 0.075
_exptl_absorpt_correction_T_max 0.990
_exptl_absorpt_correction_T_min 0.980
_exptl_absorpt_correction_type numerical
_exptl_absorpt_process_details 'shape of crystal determined optically (X-SHAPE; Stoe & Cie, 2005)'
_exptl_crystal_colour colorless
_exptl_crystal_density_diffrn 1.222
_exptl_crystal_density_method 'not measured'
_exptl_crystal_description block
_exptl_crystal_F_000 1280
_exptl_crystal_size_max 0.33
_exptl_crystal_size_mid 0.22
_exptl_crystal_size_min 0.1
_refine_diff_density_max 0.24
_refine_diff_density_min -0.255
_refine_ls_extinction_method none
_refine_ls_goodness_of_fit_ref 1.101
_refine_ls_hydrogen_treatment constr
_refine_ls_matrix_type full
_refine_ls_number_parameters 208
_refine_ls_number_reflns 3882
_refine_ls_number_restraints 0
_refine_ls_restrained_S_all 1.101
_refine_ls_R_factor_gt 0.0608
_refine_ls_shift/su_max 0.002
_refine_ls_structure_factor_coef Fsqd
_refine_ls_weighting_details 'calc w=1/[\s^2^(Fo^2^)+(0.0491P)^2^+1.8747P] where P=(Fo^2^+2Fc^2^)/3'
_refine_ls_weighting_scheme calc
_refine_ls_wR_factor_ref 0.1432
_reflns_number_gt 3032
_reflns_number_total 3882
_reflns_threshold_expression I>2\s(I)
_cod_data_source_file hk2495.cif
_cod_data_source_block I
_cod_original_cell_volume 3274.8(10)
_cod_original_sg_symbol_H-M 'C 2/c'
_cod_database_code 2219047
_cod_database_fobs_code 2219047

loop_
_symmetry_equiv_pos_as_xyz
'x, y, z'
'-x, y, -z+1/2'
'x+1/2, y+1/2, z'
'-x+1/2, y+1/2, -z+1/2'
'-x, -y, -z'
'x, -y, z-1/2'
'-x+1/2, -y+1/2, -z'
'x+1/2, -y+1/2, z-1/2'

loop_
_atom_site_type_symbol
_atom_site_label
_atom_site_fract_x
_atom_site_fract_y
_atom_site_fract_z
_atom_site_U_iso_or_equiv
_atom_site_adp_type
_atom_site_calc_flag
_atom_site_refinement_flags
_atom_site_occupancy
O O1 0.81274(12) 0.40574(13) -0.19111(8) 0.0814(5) Uani d . 1
N N1 0.88041(9) 0.16743(13) 0.03136(8) 0.0490(3) Uani d . 1
C C1 0.87761(13) 0.08450(15) -0.08673(11) 0.0533(4) Uani d . 1
H H1A 0.8206 0.048 -0.1079 0.064 Uiso calc R 1
H H1B 0.9169 0.0277 -0.0535 0.064 Uiso calc R 1
C C2 0.91044(11) 0.11403(15) -0.15138(10) 0.0494(4) Uani d . 1
C C3 0.90577(17) 0.00459(19) -0.20010(14) 0.0736(6) Uani d . 1
H H3A 0.9239 0.0244 -0.2421 0.088 Uiso calc R 1
H H3B 0.8469 -0.0242 -0.219 0.088 Uiso calc R 1
H H3C 0.9436 -0.055 -0.1698 0.088 Uiso calc R 1
C C4 1.00438(13) 0.1581(2) -0.12016(13) 0.0681(6) Uani d . 1
H H4A 1.0074 0.2267 -0.0897 0.082 Uiso calc R 1
H H4B 1.0236 0.1773 -0.1616 0.082 Uiso calc R 1
H H4C 1.0413 0.0979 -0.0896 0.082 Uiso calc R 1
C C5 0.85007(13) 0.20855(17) -0.19917(10) 0.0570(4) Uani d . 1
H H5A 0.8728 0.234 -0.238 0.068 Uiso calc R 1
H H5B 0.7933 0.1736 -0.2249 0.068 Uiso calc R 1
C C6 0.83780(12) 0.31480(15) -0.15688(9) 0.0493(4) Uani d . 1
C C7 0.85331(10) 0.30320(13) -0.07363(9) 0.0405(3) Uani d . 1
C C8 0.84960(9) 0.39807(14) -0.02880(9) 0.0411(3) Uani d . 1
C C9 0.83425(10) 0.52170(14) -0.05688(9) 0.0423(3) Uani d . 1
C C10 0.90001(12) 0.58667(17) -0.06880(11) 0.0550(4) Uani d . 1
H H10 0.9535 0.5517 -0.0623 0.066 Uiso calc R 1
C C11 0.88648(13) 0.70308(17) -0.09023(12) 0.0635(5) Uani d . 1
H H11 0.9312 0.7465 -0.0973 0.076 Uiso calc R 1
C C12 0.80695(14) 0.75516(16) -0.10110(11) 0.0626(5) Uani d . 1
H H12 0.7977 0.8333 -0.1162 0.075 Uiso calc R 1
C C13 0.74135(13) 0.69126(16) -0.08949(12) 0.0595(5) Uani d . 1
H H13 0.6877 0.7264 -0.0968 0.071 Uiso calc R 1
C C14 0.75471(11) 0.57519(15) -0.06710(10) 0.0496(4) Uani d . 1
H H14 0.7102 0.5327 -0.0589 0.06 Uiso calc R 1
C C15 0.86231(10) 0.37692(15) 0.04941(9) 0.0436(4) Uani d . 1
C C16 0.86349(12) 0.46714(19) 0.10169(11) 0.0584(5) Uani d . 1
H H16 0.8566 0.5449 0.0856 0.07 Uiso calc R 1
C C17 0.87457(14) 0.4412(2) 0.17538(11) 0.0720(6) Uani d . 1
H H17 0.8753 0.5013 0.2091 0.086 Uiso calc R 1
C C18 0.88480(14) 0.3247(2) 0.20068(11) 0.0746(6) Uani d . 1
H H18 0.8914 0.308 0.2509 0.09 Uiso calc R 1
C C19 0.88514(13) 0.2360(2) 0.15250(11) 0.0640(5) Uani d . 1
H H19 0.8919 0.159 0.17 0.077 Uiso calc R 1
C C20 0.87526(10) 0.25947(16) 0.07591(9) 0.0464(4) Uani d . 1
C C21 0.87064(10) 0.18891(14) -0.04023(9) 0.0429(4) Uani d . 1

loop_
_atom_site_aniso_label
_atom_site_aniso_U_11
_atom_site_aniso_U_22
_atom_site_aniso_U_33
_atom_site_aniso_U_12
_atom_site_aniso_U_13
_atom_site_aniso_U_23
O1 0.1371(15) 0.0625(8) 0.0472(7) 0.0205(9) 0.0353(8) 0.0142(7)
N1 0.0525(8) 0.0514(8) 0.0475(8) 0.0020(6) 0.0228(6) 0.0132(6)
C1 0.0635(11) 0.0421(8) 0.0588(10) -0.0016(8) 0.0269(9) 0.0013(8)
C2 0.0542(9) 0.0484(9) 0.0504(9) -0.0015(8) 0.0241(8) -0.0063(7)
C3 0.0902(15) 0.0633(12) 0.0775(14) -0.0042(11) 0.0420(12) -0.0184(11)
C4 0.0554(11) 0.0764(13) 0.0784(14) -0.0041(10) 0.0310(10) -0.0112(11)
C5 0.0679(11) 0.0613(11) 0.0427(9) -0.0011(9) 0.0205(8) -0.0042(8)
C6 0.0590(10) 0.0507(9) 0.0398(8) 0.0030(8) 0.0192(7) 0.0076(7)
C7 0.0420(8) 0.0436(8) 0.0388(8) 0.0000(6) 0.0177(6) 0.0050(6)
C8 0.0386(7) 0.0455(8) 0.0421(8) 0.0000(6) 0.0178(6) 0.0053(7)
C9 0.0469(8) 0.0433(8) 0.0384(8) -0.0016(7) 0.0170(6) 0.0009(6)
C10 0.0464(9) 0.0595(11) 0.0592(11) -0.0024(8) 0.0187(8) 0.0118(9)
C11 0.0650(12) 0.0596(11) 0.0626(12) -0.0196(9) 0.0179(9) 0.0093(9)
C12 0.0777(13) 0.0381(9) 0.0645(12) -0.0062(9) 0.0152(10) 0.0042(8)
C13 0.0607(11) 0.0460(9) 0.0703(12) 0.0065(8) 0.0211(9) 0.0007(9)
C14 0.0509(9) 0.0445(9) 0.0579(10) -0.0011(7) 0.0245(8) 0.0008(8)
C15 0.0397(8) 0.0541(9) 0.0403(8) 0.0025(7) 0.0181(6) 0.0028(7)
C16 0.0604(11) 0.0676(12) 0.0499(10) 0.0043(9) 0.0225(8) -0.0059(9)
C17 0.0737(13) 0.0998(17) 0.0458(10) 0.0081(12) 0.0249(9) -0.0129(11)
C18 0.0731(13) 0.1169(19) 0.0388(9) 0.0139(13) 0.0258(9) 0.0106(11)
C19 0.0648(11) 0.0863(14) 0.0458(10) 0.0096(10) 0.0253(8) 0.0206(10)
C20 0.0419(8) 0.0604(10) 0.0409(8) 0.0014(7) 0.0195(6) 0.0103(7)
C21 0.0426(8) 0.0447(8) 0.0450(8) -0.0009(6) 0.0198(7) 0.0064(7)

loop_
_atom_type_symbol
_atom_type_description
_atom_type_scat_dispersion_real
_atom_type_scat_dispersion_imag
_atom_type_scat_source
C C 0.0033 0.0016 'International Tables Vol C Tables 4.2.6.8 and 6.1.1.4'
H H 0 0 'International Tables Vol C Tables 4.2.6.8 and 6.1.1.4'
N N 0.0061 0.0033 'International Tables Vol C Tables 4.2.6.8 and 6.1.1.4'
O O 0.0106 0.006 'International Tables Vol C Tables 4.2.6.8 and 6.1.1.4'

loop_
_geom_angle_atom_site_label_1
_geom_angle_atom_site_label_2
_geom_angle_atom_site_label_3
_geom_angle
C21 C1 C2 113.98(14)
C21 C1 H1A 108.8
C2 C1 H1A 108.8
C21 C1 H1B 108.8
C2 C1 H1B 108.8
H1A C1 H1B 107.7
C5 C2 C4 110.65(16)
C5 C2 C1 106.81(14)
C4 C2 C1 110.65(16)
C5 C2 C3 109.63(16)
C4 C2 C3 109.35(16)
C1 C2 C3 109.72(15)
C2 C3 H3A 109.5
C2 C3 H3B 109.5
H3A C3 H3B 109.5
C2 C3 H3C 109.5
H3A C3 H3C 109.5
H3B C3 H3C 109.5
C2 C4 H4A 109.5
C2 C4 H4B 109.5
H4A C4 H4B 109.5
C2 C4 H4C 109.5
H4A C4 H4C 109.5
H4B C4 H4C 109.5
C6 C5 C2 115.93(15)
C6 C5 H5A 108.3
C2 C5 H5A 108.3
C6 C5 H5B 108.3
C2 C5 H5B 108.3
H5A C5 H5B 107.4
O1 C6 C5 119.46(16)
O1 C6 C7 122.07(16)
C5 C6 C7 118.41(15)
C8 C7 C21 119.22(14)
C8 C7 C6 122.53(14)
C21 C7 C6 118.23(14)
C7 C8 C15 118.13(14)
C7 C8 C9 123.98(14)
C15 C8 C9 117.88(14)
C10 C9 C14 119.03(15)
C10 C9 C8 121.06(15)
C14 C9 C8 119.80(14)
C11 C10 C9 120.35(18)
C11 C10 H10 119.8
C9 C10 H10 119.8
C12 C11 C10 120.24(17)
C12 C11 H11 119.9
C10 C11 H11 119.9
C13 C12 C11 119.75(17)
C13 C12 H12 120.1
C11 C12 H12 120.1
C12 C13 C14 120.38(18)
C12 C13 H13 119.8
C14 C13 H13 119.8
C13 C14 C9 120.24(16)
C13 C14 H14 119.9
C9 C14 H14 119.9
C16 C15 C20 118.51(16)
C16 C15 C8 123.45(16)
C20 C15 C8 118.04(15)
C17 C16 C15 120.7(2)
C17 C16 H16 119.7
C15 C16 H16 119.7
C16 C17 C18 120.5(2)
C16 C17 H17 119.7
C18 C17 H17 119.7
C19 C18 C17 120.46(19)
C19 C18 H18 119.8
C17 C18 H18 119.8
C18 C19 C20 120.8(2)
C18 C19 H19 119.6
C20 C19 H19 119.6
N1 C20 C19 117.99(17)
N1 C20 C15 123.00(14)
C19 C20 C15 119.00(17)
N1 C21 C7 123.40(15)
N1 C21 C1 115.98(14)
C7 C21 C1 120.62(14)
C21 N1 C20 118.11(14)

loop_
_geom_bond_atom_site_label_1
_geom_bond_atom_site_label_2
_geom_bond_distance
C1 C21 1.503(2)
C1 C2 1.526(2)
C1 H1A 0.97
C1 H1B 0.97
C2 C5 1.523(3)
C2 C4 1.525(3)
C2 C3 1.532(3)
C3 H3A 0.96
C3 H3B 0.96
C3 H3C 0.96
C4 H4A 0.96
C4 H4B 0.96
C4 H4C 0.96
C5 C6 1.499(2)
C5 H5A 0.97
C5 H5B 0.97
C6 O1 1.212(2)
C6 C7 1.499(2)
C7 C8 1.384(2)
C7 C21 1.430(2)
C8 C15 1.430(2)
C8 C9 1.494(2)
C9 C10 1.386(2)
C9 C14 1.387(2)
C10 C11 1.381(3)
C10 H10 0.93
C11 C12 1.377(3)
C11 H11 0.93
C12 C13 1.375(3)
C12 H12 0.93
C13 C14 1.381(2)
C13 H13 0.93
C14 H14 0.93
C15 C16 1.416(2)
C15 C20 1.417(2)
C16 C17 1.364(3)
C16 H16 0.93
C17 C18 1.399(3)
C17 H17 0.93
C18 C19 1.357(3)
C18 H18 0.93
C19 C20 1.415(2)
C19 H19 0.93
C20 N1 1.362(2)
C21 N1 1.320(2)

loop_
_geom_hbond_atom_site_label_D
_geom_hbond_atom_site_label_H
_geom_hbond_atom_site_label_A
_geom_hbond_site_symmetry_A
_geom_hbond_distance_DH
_geom_hbond_distance_HA
_geom_hbond_distance_DA
_geom_hbond_angle_DHA
C11 H11 Cg1 3_565 0.93 3.197 3.814(3) 125.65

loop_
_geom_torsion_atom_site_label_1
_geom_torsion_atom_site_label_2
_geom_torsion_atom_site_label_3
_geom_torsion_atom_site_label_4
_geom_torsion
C21 C1 C2 C5 -55.2(2)
C21 C1 C2 C4 65.3(2)
C21 C1 C2 C3 -173.95(17)
C4 C2 C5 C6 -67.6(2)
C1 C2 C5 C6 52.9(2)
C3 C2 C5 C6 171.73(16)
C2 C5 C6 O1 158.93(18)
C2 C5 C6 C7 -23.8(2)
O1 C6 C7 C8 -7.4(3)
C5 C6 C7 C8 175.35(16)
O1 C6 C7 C21 171.17(18)
C5 C6 C7 C21 -6.1(2)
C21 C7 C8 C15 -0.8(2)
C6 C7 C8 C15 177.79(14)
C21 C7 C8 C9 178.40(14)
C6 C7 C8 C9 -3.0(2)
C7 C8 C9 C10 -76.1(2)
C15 C8 C9 C10 103.06(18)
C7 C8 C9 C14 107.68(19)
C15 C8 C9 C14 -73.2(2)
C14 C9 C10 C11 0.3(3)
C8 C9 C10 C11 -175.97(17)
C9 C10 C11 C12 -1.0(3)
C10 C11 C12 C13 0.9(3)
C11 C12 C13 C14 -0.1(3)
C12 C13 C14 C9 -0.7(3)
C10 C9 C14 C13 0.6(3)
C8 C9 C14 C13 176.85(16)
C7 C8 C15 C16 177.41(15)
C9 C8 C15 C16 -1.8(2)
C7 C8 C15 C20 -1.9(2)
C9 C8 C15 C20 178.84(14)
C20 C15 C16 C17 -1.7(3)
C8 C15 C16 C17 178.98(17)
C15 C16 C17 C18 -0.1(3)
C16 C17 C18 C19 1.0(3)
C17 C18 C19 C20 0.1(3)
C18 C19 C20 N1 176.85(18)
C18 C19 C20 C15 -1.9(3)
C16 C15 C20 N1 -176.02(16)
C8 C15 C20 N1 3.4(2)
C16 C15 C20 C19 2.7(2)
C8 C15 C20 C19 -177.96(15)
C8 C7 C21 N1 2.5(2)
C6 C7 C21 N1 -176.10(15)
C8 C7 C21 C1 -178.28(15)
C6 C7 C21 C1 3.1(2)
C2 C1 C21 N1 -151.45(15)
C2 C1 C21 C7 29.3(2)
C7 C21 N1 C20 -1.2(2)
C1 C21 N1 C20 179.53(15)
C19 C20 N1 C21 179.55(15)
C15 C20 N1 C21 -1.8(2)

loop_
_cod_related_entry_id
_cod_related_entry_database
_cod_related_entry_code
1 ChemSpider 9430099
